data_1574174
loop_
_publ_author_name
'Yuhara, Kazuhiro'
'Tanaka, Kazuo'

_publ_section_title
;
 Solid-state temperature-dependent luminescence of
 C,C&#x2032;-diaryl-o-carboranes based on restriction of excited-state
 structural relaxation
;
_journal_issue 15
_journal_name_full 'Chemical Science'
_journal_page_first 6495
_journal_page_last 6506
_journal_paper_doi 10.1039/D5SC00875A
_journal_volume 16
_journal_year 2025
_chemical_formula_moiety 'C22 H24 B10'
_chemical_formula_sum 'C22 H24 B10'
_chemical_formula_weight 396.51
_chemical_name_common H-H
_chemical_name_systematic H-H
_space_group_crystal_system monoclinic
_space_group_IT_number 14
_space_group_name_Hall '-P 2yn'
_space_group_name_H-M_alt 'P 1 21/n 1'
_atom_sites_solution_hydrogens geom
_audit_creation_method SHELXL-2018/3
_audit_update_record
;
2024-12-20 deposited with the CCDC.	2025-03-05 downloaded from the CCDC.
;
_cell_angle_alpha 90
_cell_angle_beta 99.230(7)
_cell_angle_gamma 90
_cell_formula_units_Z 4
_cell_length_a 11.896(6)
_cell_length_b 12.504(6)
_cell_length_c 14.801(7)
_cell_measurement_reflns_used 3431
_cell_measurement_temperature 143(2)
_cell_measurement_theta_max 27.5
_cell_measurement_theta_min 3.2
_cell_volume 2173.1(18)
_computing_structure_refinement 'SHELXL-2018/3 (Sheldrick, 2018)'
_computing_structure_solution 'SHELXT 2018/2 (Sheldrick, 2018)'
_diffrn_ambient_temperature 143(2)
_diffrn_detector_area_resol_mean 28.5714
_diffrn_measured_fraction_theta_full 0.998
_diffrn_measured_fraction_theta_max 0.998
_diffrn_measurement_device_type 'Rigaku Saturn724+ (4x4 bin mode)'
_diffrn_measurement_method 'profile data from \w-scans'
_diffrn_radiation_type MoK\a
_diffrn_radiation_wavelength 0.71075
_diffrn_reflns_av_R_equivalents 0.1491
_diffrn_reflns_av_unetI/netI 0.1800
_diffrn_reflns_Laue_measured_fraction_full 0.998
_diffrn_reflns_Laue_measured_fraction_max 0.998
_diffrn_reflns_limit_h_max 12
_diffrn_reflns_limit_h_min -15
_diffrn_reflns_limit_k_max 16
_diffrn_reflns_limit_k_min -16
_diffrn_reflns_limit_l_max 19
_diffrn_reflns_limit_l_min -18
_diffrn_reflns_number 17387
_diffrn_reflns_point_group_measured_fraction_full 0.998
_diffrn_reflns_point_group_measured_fraction_max 0.998
_diffrn_reflns_theta_full 25.242
_diffrn_reflns_theta_max 27.486
_diffrn_reflns_theta_min 3.230
_diffrn_source 'Rotating Anode'
_exptl_absorpt_coefficient_mu 0.061
_exptl_absorpt_correction_T_max 1.000
_exptl_absorpt_correction_T_min 0.714
_exptl_absorpt_correction_type multi-scan
_exptl_absorpt_process_details 'REQAB; Rigaku, 1998'
_exptl_crystal_colour Orange
_exptl_crystal_density_diffrn 1.212
_exptl_crystal_description Block
_exptl_crystal_F_000 824
_exptl_crystal_preparation Luminescent
_exptl_crystal_size_max 0.070
_exptl_crystal_size_mid 0.060
_exptl_crystal_size_min 0.020
_refine_diff_density_max 0.271
_refine_diff_density_min -0.269
_refine_diff_density_rms 0.063
_refine_ls_extinction_method none
_refine_ls_goodness_of_fit_ref 1.130
_refine_ls_hydrogen_treatment constr
_refine_ls_matrix_type full
_refine_ls_number_parameters 289
_refine_ls_number_reflns 4974
_refine_ls_number_restraints 0
_refine_ls_restrained_S_all 1.130
_refine_ls_R_factor_all 0.1913
_refine_ls_R_factor_gt 0.1187
_refine_ls_shift/su_max 0.000
_refine_ls_shift/su_mean 0.000
_refine_ls_structure_factor_coef Fsqd
_refine_ls_weighting_details 'w=1/[\s^2^(Fo^2^)+(0.0500P)^2^+0.3002P] where P=(Fo^2^+2Fc^2^)/3'
_refine_ls_weighting_scheme calc
_refine_ls_wR_factor_gt 0.1853
_refine_ls_wR_factor_ref 0.2188
_reflns_Friedel_coverage 0.000
_reflns_number_gt 2869
_reflns_number_total 4974
_reflns_threshold_expression 'I > 2\s(I)'
_cod_data_source_file d5sc00875a2.cif
_cod_data_source_block H-H
_cod_depositor_comments
;
The following automatic conversions were performed:

data item '_exptl_absorpt_correction_type' value 'Multi-scan' was
changed to 'multi-scan' in accordance with the
/home/data/users/saulius/crontab/automatic-downloads/rss-feeds/RSC/lib/dictionaries/cif_core.dic
dictionary named 'cif_core.dic' version 2.4.2 last updated on
2011-04-26.

Automatic conversion script
Id: cif_fix_values 8170 2020-07-09 18:12:32Z antanas 

 Adding full bibliography for 1574174--1574180.cif.
;
_cod_original_cell_volume 2172.9(19)
_cod_original_sg_symbol_H-M 'P 21/n'
_cod_database_code 1574174
_shelx_shelxl_version_number 2018/3
_shelx_space_group_comment
;
The symmetry employed for this shelxl refinement is uniquely defined
by the following loop, which should always be used as a source of
symmetry information in preference to the above space-group names.
They are only intended as comments.
;
_shelx_estimated_absorpt_t_min 0.996
_shelx_estimated_absorpt_t_max 0.999

loop_
_space_group_symop_operation_xyz
'x, y, z'
'-x+1/2, y+1/2, -z+1/2'
'-x, -y, -z'
'x-1/2, -y-1/2, z-1/2'

loop_
_atom_site_label
_atom_site_type_symbol
_atom_site_fract_x
_atom_site_fract_y
_atom_site_fract_z
_atom_site_U_iso_or_equiv
_atom_site_adp_type
_atom_site_occupancy
_atom_site_site_symmetry_order
_atom_site_calc_flag
_atom_site_refinement_flags_posn
_atom_site_refinement_flags_adp
_atom_site_refinement_flags_occupancy
_atom_site_disorder_assembly
_atom_site_disorder_group
C2 C 0.1733(3) 0.2511(3) 0.6924(2) 0.0198(8) Uani 1 1 d . . . . .
C1 C 0.1217(3) 0.3703(3) 0.6268(2) 0.0187(8) Uani 1 1 d . . . . .
C3 C 0.4600(3) 0.1808(3) 0.5617(3) 0.0248(9) Uani 1 1 d . . . . .
H3 H 0.514538 0.183192 0.523173 0.030 Uiso 1 1 calc R U . . .
C4 C 0.4786(3) 0.2358(3) 0.6441(3) 0.0229(9) Uani 1 1 d . . . . .
C5 C 0.5880(3) 0.2826(3) 0.6758(3) 0.0306(10) Uani 1 1 d . . . . .
H5 H 0.644202 0.279415 0.638785 0.037 Uiso 1 1 calc R U . . .
C6 C 0.6110(3) 0.3312(3) 0.7584(3) 0.0329(11) Uani 1 1 d . . . . .
H6 H 0.681641 0.362695 0.777471 0.040 Uiso 1 1 calc R U . . .
C7 C 0.5263(3) 0.3333(3) 0.8151(3) 0.0295(10) Uani 1 1 d . . . . .
H7 H 0.542938 0.363473 0.873124 0.035 Uiso 1 1 calc R U . . .
C8 C 0.4206(3) 0.2920(3) 0.7865(3) 0.0238(9) Uani 1 1 d . . . . .
H8 H 0.367376 0.293728 0.826173 0.029 Uiso 1 1 calc R U . . .
C9 C 0.3890(3) 0.2463(3) 0.6977(2) 0.0191(8) Uani 1 1 d . . . . .
C10 C 0.2792(3) 0.2043(3) 0.6624(2) 0.0165(8) Uani 1 1 d . . . . .
C11 C 0.2692(3) 0.1287(3) 0.5887(2) 0.0180(8) Uani 1 1 d . . . . .
C12 C 0.1783(3) 0.0541(3) 0.5654(2) 0.0206(8) Uani 1 1 d . . . . .
H12 H 0.119418 0.053238 0.599804 0.025 Uiso 1 1 calc R U . . .
C13 C 0.1750(3) -0.0158(3) 0.4947(2) 0.0235(9) Uani 1 1 d . . . . .
H13 H 0.115816 -0.065024 0.483392 0.028 Uiso 1 1 calc R U . . .
C14 C 0.2600(3) -0.0150(3) 0.4383(3) 0.0269(9) Uani 1 1 d . . . . .
H14 H 0.254260 -0.060284 0.387861 0.032 Uiso 1 1 calc R U . . .
C15 C 0.3498(3) 0.0519(3) 0.4578(3) 0.0258(9) Uani 1 1 d . . . . .
H15 H 0.405579 0.052736 0.420438 0.031 Uiso 1 1 calc R U . . .
C16 C 0.3600(3) 0.1218(3) 0.5359(2) 0.0209(8) Uani 1 1 d . . . . .
C17 C 0.1913(3) 0.4074(3) 0.5567(2) 0.0191(8) Uani 1 1 d . . . . .
C18 C 0.1751(4) 0.3644(3) 0.4695(3) 0.0302(10) Uani 1 1 d . . . . .
H18 H 0.118576 0.313374 0.453298 0.036 Uiso 1 1 calc R U . . .
C19 C 0.2421(4) 0.3965(3) 0.4062(3) 0.0392(12) Uani 1 1 d . . . . .
H19 H 0.230800 0.366823 0.347822 0.047 Uiso 1 1 calc R U . . .
C20 C 0.3256(4) 0.4722(3) 0.4297(3) 0.0406(12) Uani 1 1 d . . . . .
H20 H 0.372810 0.491905 0.388148 0.049 Uiso 1 1 calc R U . . .
C21 C 0.3387(4) 0.5190(3) 0.5153(3) 0.0390(12) Uani 1 1 d . . . . .
H21 H 0.392325 0.572869 0.530244 0.047 Uiso 1 1 calc R U . . .
C22 C 0.2728(3) 0.4863(3) 0.5790(3) 0.0312(10) Uani 1 1 d . . . . .
H22 H 0.283106 0.517209 0.636835 0.037 Uiso 1 1 calc R U . . .
B1 B 0.1846(4) 0.3810(3) 0.7396(3) 0.0205(10) Uani 1 1 d . . . . .
H1A H 0.267541 0.420462 0.759370 0.025 Uiso 1 1 calc R U . . .
B2 B 0.0619(4) 0.4556(4) 0.6949(3) 0.0256(11) Uani 1 1 d . . . . .
H2A H 0.064047 0.543097 0.687804 0.031 Uiso 1 1 calc R U . . .
B3 B -0.0232(4) 0.3749(3) 0.6129(3) 0.0245(10) Uani 1 1 d . . . . .
H3A H -0.076754 0.408943 0.552288 0.029 Uiso 1 1 calc R U . . .
B4 B 0.0493(4) 0.2511(3) 0.6100(3) 0.0219(10) Uani 1 1 d . . . . .
H4A H 0.044761 0.205854 0.545757 0.026 Uiso 1 1 calc R U . . .
B5 B 0.0570(4) 0.1852(4) 0.7188(3) 0.0229(10) Uani 1 1 d . . . . .
H5A H 0.054261 0.097737 0.725808 0.028 Uiso 1 1 calc R U . . .
B6 B 0.1421(4) 0.2671(3) 0.8000(3) 0.0244(10) Uani 1 1 d . . . . .
H6A H 0.196191 0.233431 0.860587 0.029 Uiso 1 1 calc R U . . .
B7 B 0.0725(4) 0.3922(4) 0.8041(3) 0.0271(11) Uani 1 1 d . . . . .
H7A H 0.081610 0.438733 0.867931 0.033 Uiso 1 1 calc R U . . .
B8 B -0.0655(4) 0.2609(3) 0.6706(3) 0.0256(10) Uani 1 1 d . . . . .
H8A H -0.147370 0.221291 0.646582 0.031 Uiso 1 1 calc R U . . .
B9 B -0.0079(4) 0.2726(4) 0.7900(3) 0.0280(11) Uani 1 1 d . . . . .
H9A H -0.052717 0.241635 0.844014 0.034 Uiso 1 1 calc R U . . .
B10 B -0.0573(4) 0.3884(4) 0.7255(3) 0.0272(11) Uani 1 1 d . . . . .
H10A H -0.133644 0.431823 0.738343 0.033 Uiso 1 1 calc R U . . .

loop_
_atom_site_aniso_label
_atom_site_aniso_U_11
_atom_site_aniso_U_22
_atom_site_aniso_U_33
_atom_site_aniso_U_23
_atom_site_aniso_U_13
_atom_site_aniso_U_12
C2 0.021(2) 0.0168(18) 0.0217(19) 0.0004(16) 0.0020(16) 0.0002(16)
C1 0.020(2) 0.0159(18) 0.020(2) -0.0011(16) 0.0024(16) 0.0018(16)
C3 0.023(2) 0.025(2) 0.029(2) 0.0073(18) 0.0108(18) 0.0003(18)
C4 0.023(2) 0.0186(19) 0.026(2) 0.0009(17) 0.0028(17) -0.0014(17)
C5 0.025(2) 0.030(2) 0.037(2) 0.002(2) 0.0060(19) -0.0034(19)
C6 0.021(2) 0.034(2) 0.041(3) 0.002(2) -0.003(2) -0.0091(19)
C7 0.029(2) 0.029(2) 0.027(2) 0.0033(19) -0.0049(19) -0.0007(19)
C8 0.024(2) 0.0195(19) 0.027(2) 0.0043(17) 0.0013(17) -0.0017(17)
C9 0.019(2) 0.0185(19) 0.0194(19) 0.0036(16) 0.0005(15) 0.0040(16)
C10 0.0163(19) 0.0143(17) 0.0194(19) 0.0035(15) 0.0045(15) 0.0003(15)
C11 0.018(2) 0.0180(18) 0.0181(19) 0.0022(16) 0.0023(15) 0.0058(16)
C12 0.021(2) 0.0196(19) 0.022(2) 0.0002(16) 0.0068(16) 0.0020(16)
C13 0.023(2) 0.021(2) 0.026(2) -0.0012(17) 0.0033(17) -0.0026(17)
C14 0.029(2) 0.029(2) 0.024(2) -0.0066(18) 0.0060(18) 0.0020(19)
C15 0.032(2) 0.023(2) 0.025(2) 0.0011(18) 0.0129(18) 0.0070(19)
C16 0.020(2) 0.0211(19) 0.022(2) 0.0051(17) 0.0044(16) 0.0035(17)
C17 0.017(2) 0.0188(19) 0.023(2) 0.0007(16) 0.0073(16) 0.0017(16)
C18 0.040(3) 0.026(2) 0.026(2) -0.0007(19) 0.009(2) -0.0039(19)
C19 0.059(3) 0.033(2) 0.029(2) 0.003(2) 0.020(2) 0.002(2)
C20 0.045(3) 0.038(3) 0.045(3) 0.010(2) 0.025(2) 0.004(2)
C21 0.035(3) 0.040(3) 0.042(3) 0.012(2) 0.005(2) -0.009(2)
C22 0.034(3) 0.032(2) 0.026(2) 0.0078(19) 0.0043(19) -0.007(2)
B1 0.021(2) 0.018(2) 0.023(2) -0.0069(19) 0.0066(19) -0.0006(19)
B2 0.024(3) 0.021(2) 0.032(3) -0.008(2) 0.004(2) 0.001(2)
B3 0.015(2) 0.027(2) 0.031(3) -0.005(2) 0.0026(19) 0.005(2)
B4 0.017(2) 0.022(2) 0.024(2) -0.0025(19) -0.0017(18) 0.0001(19)
B5 0.023(2) 0.027(2) 0.021(2) -0.004(2) 0.0099(19) -0.005(2)
B6 0.026(3) 0.026(2) 0.023(2) -0.003(2) 0.0113(19) -0.004(2)
B7 0.029(3) 0.029(3) 0.026(3) -0.004(2) 0.011(2) -0.004(2)
B8 0.018(2) 0.026(2) 0.034(3) -0.005(2) 0.008(2) -0.002(2)
B9 0.027(3) 0.032(3) 0.029(3) -0.007(2) 0.016(2) -0.004(2)
B10 0.019(2) 0.028(2) 0.037(3) -0.008(2) 0.013(2) 0.000(2)

loop_
_atom_type_symbol
_atom_type_description
_atom_type_scat_dispersion_real
_atom_type_scat_dispersion_imag
_atom_type_scat_source
C C 0.0033 0.0016 'International Tables Vol C Tables 4.2.6.8 and 6.1.1.4'
H H 0.0000 0.0000 'International Tables Vol C Tables 4.2.6.8 and 6.1.1.4'
B B 0.0013 0.0007 'International Tables Vol C Tables 4.2.6.8 and 6.1.1.4'

loop_
_geom_angle_atom_site_label_1
_geom_angle_atom_site_label_2
_geom_angle_atom_site_label_3
_geom_angle
_geom_angle_site_symmetry_1
_geom_angle_site_symmetry_3
_geom_angle_publ_flag
C10 C2 B6 129.3(3) . . ?
C10 C2 B5 128.4(3) . . ?
B6 C2 B5 62.4(2) . . ?
C10 C2 B4 116.1(3) . . ?
B6 C2 B4 111.4(3) . . ?
B5 C2 B4 62.5(2) . . ?
C10 C2 B1 117.2(3) . . ?
B6 C2 B1 62.3(2) . . ?
B5 C2 B1 111.5(3) . . ?
B4 C2 B1 106.1(3) . . ?
C10 C2 C1 112.5(3) . . ?
B6 C2 C1 107.2(3) . . ?
B5 C2 C1 107.5(3) . . ?
B4 C2 C1 57.3(2) . . ?
B1 C2 C1 57.2(2) . . ?
C17 C1 B2 123.1(3) . . ?
C17 C1 B3 124.5(3) . . ?
B2 C1 B3 62.5(2) . . ?
C17 C1 B4 119.1(3) . . ?
B2 C1 B4 112.4(3) . . ?
B3 C1 B4 62.5(2) . . ?
C17 C1 B1 116.4(3) . . ?
B2 C1 B1 62.2(2) . . ?
B3 C1 B1 112.8(3) . . ?
B4 C1 B1 109.7(3) . . ?
C17 C1 C2 116.3(3) . . ?
B2 C1 C2 109.4(3) . . ?
B3 C1 C2 109.7(3) . . ?
B4 C1 C2 59.2(2) . . ?
B1 C1 C2 59.5(2) . . ?
C4 C3 C16 120.7(4) . . ?
C4 C3 H3 119.7 . . ?
C16 C3 H3 119.7 . . ?
C3 C4 C9 120.3(3) . . ?
C3 C4 C5 119.8(4) . . ?
C9 C4 C5 119.9(4) . . ?
C6 C5 C4 121.3(4) . . ?
C6 C5 H5 119.4 . . ?
C4 C5 H5 119.4 . . ?
C5 C6 C7 119.0(4) . . ?
C5 C6 H6 120.5 . . ?
C7 C6 H6 120.5 . . ?
C8 C7 C6 121.3(4) . . ?
C8 C7 H7 119.3 . . ?
C6 C7 H7 119.3 . . ?
C7 C8 C9 122.1(4) . . ?
C7 C8 H8 118.9 . . ?
C9 C8 H8 118.9 . . ?
C10 C9 C8 125.1(3) . . ?
C10 C9 C4 118.9(3) . . ?
C8 C9 C4 115.9(3) . . ?
C9 C10 C11 118.7(3) . . ?
C9 C10 C2 120.3(3) . . ?
C11 C10 C2 120.3(3) . . ?
C12 C11 C16 115.9(3) . . ?
C12 C11 C10 125.5(3) . . ?
C16 C11 C10 118.5(3) . . ?
C13 C12 C11 122.2(4) . . ?
C13 C12 H12 118.9 . . ?
C11 C12 H12 118.9 . . ?
C12 C13 C14 121.1(4) . . ?
C12 C13 H13 119.5 . . ?
C14 C13 H13 119.5 . . ?
C15 C14 C13 119.6(4) . . ?
C15 C14 H14 120.2 . . ?
C13 C14 H14 120.2 . . ?
C14 C15 C16 120.7(4) . . ?
C14 C15 H15 119.6 . . ?
C16 C15 H15 119.6 . . ?
C3 C16 C11 120.1(4) . . ?
C3 C16 C15 119.9(4) . . ?
C11 C16 C15 120.0(3) . . ?
C18 C17 C22 119.1(4) . . ?
C18 C17 C1 121.0(3) . . ?
C22 C17 C1 119.8(3) . . ?
C17 C18 C19 120.7(4) . . ?
C17 C18 H18 119.7 . . ?
C19 C18 H18 119.7 . . ?
C20 C19 C18 120.0(4) . . ?
C20 C19 H19 120.0 . . ?
C18 C19 H19 120.0 . . ?
C19 C20 C21 119.6(4) . . ?
C19 C20 H20 120.2 . . ?
C21 C20 H20 120.2 . . ?
C22 C21 C20 120.5(4) . . ?
C22 C21 H21 119.7 . . ?
C20 C21 H21 119.7 . . ?
C21 C22 C17 120.1(4) . . ?
C21 C22 H22 120.0 . . ?
C17 C22 H22 120.0 . . ?
C1 B1 B7 106.4(3) . . ?
C1 B1 C2 63.3(2) . . ?
B7 B1 C2 105.7(3) . . ?
C1 B1 B2 58.3(2) . . ?
B7 B1 B2 60.7(3) . . ?
C2 B1 B2 109.3(3) . . ?
C1 B1 B6 107.9(3) . . ?
B7 B1 B6 59.8(2) . . ?
C2 B1 B6 57.2(2) . . ?
B2 B1 B6 108.9(3) . . ?
C1 B1 H1A 121.6 . . ?
B7 B1 H1A 123.0 . . ?
C2 B1 H1A 121.7 . . ?
B2 B1 H1A 121.0 . . ?
B6 B1 H1A 122.3 . . ?
C1 B2 B3 58.8(2) . . ?
C1 B2 B1 59.5(2) . . ?
B3 B2 B1 107.7(3) . . ?
C1 B2 B10 106.5(3) . . ?
B3 B2 B10 60.6(2) . . ?
B1 B2 B10 107.5(3) . . ?
C1 B2 B7 106.4(3) . . ?
B3 B2 B7 108.5(3) . . ?
B1 B2 B7 59.5(2) . . ?
B10 B2 B7 60.1(3) . . ?
C1 B2 H2A 123.3 . . ?
B3 B2 H2A 121.4 . . ?
B1 B2 H2A 122.0 . . ?
B10 B2 H2A 121.9 . . ?
B7 B2 H2A 121.9 . . ?
C1 B3 B2 58.6(2) . . ?
C1 B3 B8 106.0(3) . . ?
B2 B3 B8 107.7(3) . . ?
C1 B3 B4 59.2(2) . . ?
B2 B3 B4 106.7(3) . . ?
B8 B3 B4 59.2(2) . . ?
C1 B3 B10 105.6(3) . . ?
B2 B3 B10 59.7(2) . . ?
B8 B3 B10 60.2(3) . . ?
B4 B3 B10 106.8(3) . . ?
C1 B3 H3A 123.6 . . ?
B2 B3 H3A 122.2 . . ?
B8 B3 H3A 122.1 . . ?
B4 B3 H3A 122.5 . . ?
B10 B3 H3A 122.4 . . ?
C1 B4 B8 106.2(3) . . ?
C1 B4 C2 63.5(2) . . ?
B8 B4 C2 106.3(3) . . ?
C1 B4 B3 58.3(2) . . ?
B8 B4 B3 60.4(2) . . ?
C2 B4 B3 109.8(3) . . ?
C1 B4 B5 108.3(3) . . ?
B8 B4 B5 60.4(2) . . ?
C2 B4 B5 57.4(2) . . ?
B3 B4 B5 109.4(3) . . ?
C1 B4 H4A 121.6 . . ?
B8 B4 H4A 123.0 . . ?
C2 B4 H4A 121.3 . . ?
B3 B4 H4A 120.9 . . ?
B5 B4 H4A 121.8 . . ?
C2 B5 B6 58.7(2) . . ?
C2 B5 B9 106.5(3) . . ?
B6 B5 B9 59.8(2) . . ?
C2 B5 B8 106.9(3) . . ?
B6 B5 B8 107.8(3) . . ?
B9 B5 B8 60.5(2) . . ?
C2 B5 B4 60.1(2) . . ?
B6 B5 B4 106.6(3) . . ?
B9 B5 B4 106.5(3) . . ?
B8 B5 B4 58.6(2) . . ?
C2 B5 H5A 122.6 . . ?
B6 B5 H5A 122.3 . . ?
B9 B5 H5A 122.2 . . ?
B8 B5 H5A 122.0 . . ?
B4 B5 H5A 122.8 . . ?
C2 B6 B5 58.9(2) . . ?
C2 B6 B9 107.1(3) . . ?
B5 B6 B9 60.3(2) . . ?
C2 B6 B7 107.9(3) . . ?
B5 B6 B7 108.3(3) . . ?
B9 B6 B7 59.9(2) . . ?
C2 B6 B1 60.5(2) . . ?
B5 B6 B1 107.3(3) . . ?
B9 B6 B1 106.7(3) . . ?
B7 B6 B1 59.2(2) . . ?
C2 B6 H6A 122.1 . . ?
B5 B6 H6A 121.9 . . ?
B9 B6 H6A 122.2 . . ?
B7 B6 H6A 121.6 . . ?
B1 B6 H6A 122.3 . . ?
B1 B7 B9 108.1(3) . . ?
B1 B7 B6 61.0(2) . . ?
B9 B7 B6 59.9(2) . . ?
B1 B7 B10 107.2(3) . . ?
B9 B7 B10 60.3(3) . . ?
B6 B7 B10 108.4(3) . . ?
B1 B7 B2 59.7(2) . . ?
B9 B7 B2 108.0(3) . . ?
B6 B7 B2 109.0(3) . . ?
B10 B7 B2 59.5(3) . . ?
B1 B7 H7A 121.8 . . ?
B9 B7 H7A 121.7 . . ?
B6 B7 H7A 120.9 . . ?
B10 B7 H7A 122.1 . . ?
B2 B7 H7A 121.7 . . ?
B4 B8 B3 60.4(2) . . ?
B4 B8 B10 107.8(3) . . ?
B3 B8 B10 60.2(2) . . ?
B4 B8 B5 61.0(2) . . ?
B3 B8 B5 109.9(3) . . ?
B10 B8 B5 108.1(3) . . ?
B4 B8 B9 107.7(3) . . ?
B3 B8 B9 108.4(3) . . ?
B10 B8 B9 59.7(3) . . ?
B5 B8 B9 59.5(2) . . ?
B4 B8 H8A 121.6 . . ?
B3 B8 H8A 120.7 . . ?
B10 B8 H8A 122.0 . . ?
B5 B8 H8A 120.9 . . ?
B9 B8 H8A 122.2 . . ?
B6 B9 B7 60.2(2) . . ?
B6 B9 B5 59.8(2) . . ?
B7 B9 B5 108.1(3) . . ?
B6 B9 B10 108.6(3) . . ?
B7 B9 B10 60.1(3) . . ?
B5 B9 B10 108.6(3) . . ?
B6 B9 B8 107.5(3) . . ?
B7 B9 B8 107.4(3) . . ?
B5 B9 B8 60.0(2) . . ?
B10 B9 B8 59.9(2) . . ?
B6 B9 H9A 121.7 . . ?
B7 B9 H9A 121.8 . . ?
B5 B9 H9A 121.5 . . ?
B10 B9 H9A 121.2 . . ?
B8 B9 H9A 122.3 . . ?
B2 B10 B7 60.5(2) . . ?
B2 B10 B9 108.3(3) . . ?
B7 B10 B9 59.6(3) . . ?
B2 B10 B8 107.2(3) . . ?
B7 B10 B8 107.4(3) . . ?
B9 B10 B8 60.5(2) . . ?
B2 B10 B3 59.6(2) . . ?
B7 B10 B3 108.0(3) . . ?
B9 B10 B3 108.5(3) . . ?
B8 B10 B3 59.6(2) . . ?
B2 B10 H10A 121.9 . . ?
B7 B10 H10A 121.9 . . ?
B9 B10 H10A 121.3 . . ?
B8 B10 H10A 122.2 . . ?
B3 B10 H10A 121.7 . . ?

loop_
_geom_bond_atom_site_label_1
_geom_bond_atom_site_label_2
_geom_bond_distance
_geom_bond_site_symmetry_2
_geom_bond_publ_flag
C2 C10 1.518(5) . ?
C2 B6 1.704(5) . ?
C2 B5 1.708(5) . ?
C2 B4 1.757(5) . ?
C2 B1 1.765(5) . ?
C2 C1 1.830(5) . ?
C1 C17 1.500(5) . ?
C1 B2 1.700(5) . ?
C1 B3 1.704(5) . ?
C1 B4 1.720(5) . ?
C1 B1 1.722(5) . ?
C3 C4 1.387(5) . ?
C3 C16 1.400(5) . ?
C3 H3 0.9300 . ?
C4 C9 1.433(5) . ?
C4 C5 1.435(5) . ?
C5 C6 1.353(5) . ?
C5 H5 0.9300 . ?
C6 C7 1.412(5) . ?
C6 H6 0.9300 . ?
C7 C8 1.361(5) . ?
C7 H7 0.9300 . ?
C8 C9 1.428(5) . ?
C8 H8 0.9300 . ?
C9 C10 1.427(5) . ?
C10 C11 1.434(5) . ?
C11 C12 1.428(5) . ?
C11 C16 1.434(5) . ?
C12 C13 1.359(5) . ?
C12 H12 0.9300 . ?
C13 C14 1.411(5) . ?
C13 H13 0.9300 . ?
C14 C15 1.351(5) . ?
C14 H14 0.9300 . ?
C15 C16 1.438(5) . ?
C15 H15 0.9300 . ?
C17 C18 1.382(5) . ?
C17 C22 1.385(5) . ?
C18 C19 1.384(5) . ?
C18 H18 0.9300 . ?
C19 C20 1.376(6) . ?
C19 H19 0.9300 . ?
C20 C21 1.382(6) . ?
C20 H20 0.9300 . ?
C21 C22 1.380(5) . ?
C21 H21 0.9300 . ?
C22 H22 0.9300 . ?
B1 B7 1.765(6) . ?
B1 B2 1.768(6) . ?
B1 B6 1.796(6) . ?
B1 H1A 1.1000 . ?
B2 B3 1.767(6) . ?
B2 B10 1.769(6) . ?
B2 B7 1.786(6) . ?
B2 H2A 1.1000 . ?
B3 B8 1.775(6) . ?
B3 B4 1.776(6) . ?
B3 B10 1.785(6) . ?
B3 H3A 1.1000 . ?
B4 B8 1.754(6) . ?
B4 B5 1.798(6) . ?
B4 H4A 1.1000 . ?
B5 B6 1.768(6) . ?
B5 B9 1.778(6) . ?
B5 B8 1.788(6) . ?
B5 H5A 1.1000 . ?
B6 B9 1.769(6) . ?
B6 B7 1.775(6) . ?
B6 H6A 1.1000 . ?
B7 B9 1.770(6) . ?
B7 B10 1.779(6) . ?
B7 H7A 1.1000 . ?
B8 B10 1.784(6) . ?
B8 B9 1.795(6) . ?
B8 H8A 1.1000 . ?
B9 B10 1.782(6) . ?
B9 H9A 1.1000 . ?
B10 H10A 1.1000 . ?

loop_
_geom_torsion_atom_site_label_1
_geom_torsion_atom_site_label_2
_geom_torsion_atom_site_label_3
_geom_torsion_atom_site_label_4
_geom_torsion
_geom_torsion_site_symmetry_1
_geom_torsion_site_symmetry_2
_geom_torsion_site_symmetry_3
_geom_torsion_site_symmetry_4
_geom_torsion_publ_flag
C10 C2 C1 C17 -2.2(4) . . . . ?
B6 C2 C1 C17 145.5(3) . . . . ?
B5 C2 C1 C17 -148.7(3) . . . . ?
B4 C2 C1 C17 -109.7(3) . . . . ?
B1 C2 C1 C17 106.6(3) . . . . ?
C10 C2 C1 B2 -147.3(3) . . . . ?
B6 C2 C1 B2 0.3(4) . . . . ?
B5 C2 C1 B2 66.1(3) . . . . ?
B4 C2 C1 B2 105.1(3) . . . . ?
B1 C2 C1 B2 -38.6(3) . . . . ?
C10 C2 C1 B3 145.8(3) . . . . ?
B6 C2 C1 B3 -66.5(3) . . . . ?
B5 C2 C1 B3 -0.7(4) . . . . ?
B4 C2 C1 B3 38.3(3) . . . . ?
B1 C2 C1 B3 -105.4(3) . . . . ?
C10 C2 C1 B4 107.5(3) . . . . ?
B6 C2 C1 B4 -104.8(3) . . . . ?
B5 C2 C1 B4 -39.0(3) . . . . ?
B1 C2 C1 B4 -143.7(3) . . . . ?
C10 C2 C1 B1 -108.7(3) . . . . ?
B6 C2 C1 B1 39.0(3) . . . . ?
B5 C2 C1 B1 104.7(3) . . . . ?
B4 C2 C1 B1 143.7(3) . . . . ?
C16 C3 C4 C9 -9.3(5) . . . . ?
C16 C3 C4 C5 170.8(3) . . . . ?
C3 C4 C5 C6 -176.0(4) . . . . ?
C9 C4 C5 C6 4.1(6) . . . . ?
C4 C5 C6 C7 1.6(6) . . . . ?
C5 C6 C7 C8 -3.1(6) . . . . ?
C6 C7 C8 C9 -1.1(6) . . . . ?
C7 C8 C9 C10 -178.2(3) . . . . ?
C7 C8 C9 C4 6.5(5) . . . . ?
C3 C4 C9 C10 -3.3(5) . . . . ?
C5 C4 C9 C10 176.5(3) . . . . ?
C3 C4 C9 C8 172.2(3) . . . . ?
C5 C4 C9 C8 -7.9(5) . . . . ?
C8 C9 C10 C11 -158.2(3) . . . . ?
C4 C9 C10 C11 16.9(5) . . . . ?
C8 C9 C10 C2 31.0(5) . . . . ?
C4 C9 C10 C2 -153.9(3) . . . . ?
B6 C2 C10 C9 -55.2(5) . . . . ?
B5 C2 C10 C9 -138.6(4) . . . . ?
B4 C2 C10 C9 146.9(3) . . . . ?
B1 C2 C10 C9 20.1(5) . . . . ?
C1 C2 C10 C9 83.6(4) . . . . ?
B6 C2 C10 C11 134.2(4) . . . . ?
B5 C2 C10 C11 50.8(5) . . . . ?
B4 C2 C10 C11 -23.8(4) . . . . ?
B1 C2 C10 C11 -150.6(3) . . . . ?
C1 C2 C10 C11 -87.1(4) . . . . ?
C9 C10 C11 C12 158.2(3) . . . . ?
C2 C10 C11 C12 -31.0(5) . . . . ?
C9 C10 C11 C16 -18.1(5) . . . . ?
C2 C10 C11 C16 152.7(3) . . . . ?
C16 C11 C12 C13 -3.1(5) . . . . ?
C10 C11 C12 C13 -179.5(3) . . . . ?
C11 C12 C13 C14 -2.5(6) . . . . ?
C12 C13 C14 C15 4.0(6) . . . . ?
C13 C14 C15 C16 0.4(6) . . . . ?
C4 C3 C16 C11 8.1(6) . . . . ?
C4 C3 C16 C15 -170.1(3) . . . . ?
C12 C11 C16 C3 -170.9(3) . . . . ?
C10 C11 C16 C3 5.7(5) . . . . ?
C12 C11 C16 C15 7.3(5) . . . . ?
C10 C11 C16 C15 -176.1(3) . . . . ?
C14 C15 C16 C3 172.1(4) . . . . ?
C14 C15 C16 C11 -6.1(5) . . . . ?
B2 C1 C17 C18 -134.9(4) . . . . ?
B3 C1 C17 C18 -57.7(5) . . . . ?
B4 C1 C17 C18 17.3(5) . . . . ?
B1 C1 C17 C18 152.4(3) . . . . ?
C2 C1 C17 C18 85.1(4) . . . . ?
B2 C1 C17 C22 44.7(5) . . . . ?
B3 C1 C17 C22 122.0(4) . . . . ?
B4 C1 C17 C22 -163.0(3) . . . . ?
B1 C1 C17 C22 -28.0(5) . . . . ?
C2 C1 C17 C22 -95.2(4) . . . . ?
C22 C17 C18 C19 2.5(6) . . . . ?
C1 C17 C18 C19 -177.9(4) . . . . ?
C17 C18 C19 C20 -0.3(6) . . . . ?
C18 C19 C20 C21 -2.6(7) . . . . ?
C19 C20 C21 C22 3.3(7) . . . . ?
C20 C21 C22 C17 -1.2(6) . . . . ?
C18 C17 C22 C21 -1.7(6) . . . . ?
C1 C17 C22 C21 178.6(3) . . . . ?
C17 C1 B1 B7 154.0(3) . . . . ?
B2 C1 B1 B7 38.6(3) . . . . ?
B3 C1 B1 B7 0.5(4) . . . . ?
B4 C1 B1 B7 -67.0(3) . . . . ?
C2 C1 B1 B7 -99.6(3) . . . . ?
C17 C1 B1 C2 -106.4(3) . . . . ?
B2 C1 B1 C2 138.3(3) . . . . ?
B3 C1 B1 C2 100.2(3) . . . . ?
B4 C1 B1 C2 32.7(3) . . . . ?
C17 C1 B1 B2 115.3(3) . . . . ?
B3 C1 B1 B2 -38.1(3) . . . . ?
B4 C1 B1 B2 -105.6(3) . . . . ?
C2 C1 B1 B2 -138.3(3) . . . . ?
C17 C1 B1 B6 -143.2(3) . . . . ?
B2 C1 B1 B6 101.5(3) . . . . ?
B3 C1 B1 B6 63.4(4) . . . . ?
B4 C1 B1 B6 -4.1(4) . . . . ?
C2 C1 B1 B6 -36.8(2) . . . . ?
C10 C2 B1 C1 100.4(3) . . . . ?
B6 C2 B1 C1 -137.3(3) . . . . ?
B5 C2 B1 C1 -97.5(3) . . . . ?
B4 C2 B1 C1 -31.2(3) . . . . ?
C10 C2 B1 B7 -158.8(3) . . . . ?
B6 C2 B1 B7 -36.5(3) . . . . ?
B5 C2 B1 B7 3.3(4) . . . . ?
B4 C2 B1 B7 69.6(4) . . . . ?
C1 C2 B1 B7 100.8(3) . . . . ?
C10 C2 B1 B2 137.2(3) . . . . ?
B6 C2 B1 B2 -100.5(3) . . . . ?
B5 C2 B1 B2 -60.6(4) . . . . ?
B4 C2 B1 B2 5.7(4) . . . . ?
C1 C2 B1 B2 36.9(3) . . . . ?
C10 C2 B1 B6 -122.3(3) . . . . ?
B5 C2 B1 B6 39.9(3) . . . . ?
B4 C2 B1 B6 106.1(3) . . . . ?
C1 C2 B1 B6 137.3(3) . . . . ?
C17 C1 B2 B3 115.0(4) . . . . ?
B4 C1 B2 B3 -38.9(3) . . . . ?
B1 C1 B2 B3 -140.1(3) . . . . ?
C2 C1 B2 B3 -102.7(3) . . . . ?
C17 C1 B2 B1 -104.9(4) . . . . ?
B3 C1 B2 B1 140.1(3) . . . . ?
B4 C1 B2 B1 101.2(3) . . . . ?
C2 C1 B2 B1 37.4(3) . . . . ?
C17 C1 B2 B10 154.1(3) . . . . ?
B3 C1 B2 B10 39.1(3) . . . . ?
B4 C1 B2 B10 0.2(4) . . . . ?
B1 C1 B2 B10 -101.0(3) . . . . ?
C2 C1 B2 B10 -63.6(3) . . . . ?
C17 C1 B2 B7 -143.0(3) . . . . ?
B3 C1 B2 B7 102.0(3) . . . . ?
B4 C1 B2 B7 63.1(4) . . . . ?
B1 C1 B2 B7 -38.1(3) . . . . ?
C2 C1 B2 B7 -0.7(4) . . . . ?
B7 B1 B2 C1 -136.6(3) . . . . ?
C2 B1 B2 C1 -39.0(3) . . . . ?
B6 B1 B2 C1 -99.9(3) . . . . ?
C1 B1 B2 B3 35.2(3) . . . . ?
B7 B1 B2 B3 -101.5(3) . . . . ?
C2 B1 B2 B3 -3.9(4) . . . . ?
B6 B1 B2 B3 -64.7(4) . . . . ?
C1 B1 B2 B10 99.1(3) . . . . ?
B7 B1 B2 B10 -37.5(3) . . . . ?
C2 B1 B2 B10 60.1(4) . . . . ?
B6 B1 B2 B10 -0.7(4) . . . . ?
C1 B1 B2 B7 136.6(3) . . . . ?
C2 B1 B2 B7 97.6(3) . . . . ?
B6 B1 B2 B7 36.8(3) . . . . ?
C17 C1 B3 B2 -113.0(4) . . . . ?
B4 C1 B3 B2 139.1(3) . . . . ?
B1 C1 B3 B2 38.0(3) . . . . ?
C2 C1 B3 B2 102.2(3) . . . . ?
C17 C1 B3 B8 145.8(3) . . . . ?
B2 C1 B3 B8 -101.3(3) . . . . ?
B4 C1 B3 B8 37.8(3) . . . . ?
B1 C1 B3 B8 -63.3(4) . . . . ?
C2 C1 B3 B8 0.9(4) . . . . ?
C17 C1 B3 B4 107.9(4) . . . . ?
B2 C1 B3 B4 -139.1(3) . . . . ?
B1 C1 B3 B4 -101.1(3) . . . . ?
C2 C1 B3 B4 -36.9(3) . . . . ?
C17 C1 B3 B10 -151.5(3) . . . . ?
B2 C1 B3 B10 -38.5(3) . . . . ?
B4 C1 B3 B10 100.6(3) . . . . ?
B1 C1 B3 B10 -0.5(4) . . . . ?
C2 C1 B3 B10 63.7(3) . . . . ?
B1 B2 B3 C1 -35.4(3) . . . . ?
B10 B2 B3 C1 -136.0(3) . . . . ?
B7 B2 B3 C1 -98.4(3) . . . . ?
C1 B2 B3 B8 98.3(3) . . . . ?
B1 B2 B3 B8 62.8(4) . . . . ?
B10 B2 B3 B8 -37.8(3) . . . . ?
B7 B2 B3 B8 -0.2(4) . . . . ?
C1 B2 B3 B4 36.0(3) . . . . ?
B1 B2 B3 B4 0.5(4) . . . . ?
B10 B2 B3 B4 -100.1(3) . . . . ?
B7 B2 B3 B4 -62.5(4) . . . . ?
C1 B2 B3 B10 136.0(3) . . . . ?
B1 B2 B3 B10 100.6(3) . . . . ?
B7 B2 B3 B10 37.6(3) . . . . ?
C17 C1 B4 B8 -154.5(3) . . . . ?
B2 C1 B4 B8 0.5(4) . . . . ?
B3 C1 B4 B8 -38.4(3) . . . . ?
B1 C1 B4 B8 67.7(3) . . . . ?
C2 C1 B4 B8 100.5(3) . . . . ?
C17 C1 B4 C2 105.0(3) . . . . ?
B2 C1 B4 C2 -99.9(3) . . . . ?
B3 C1 B4 C2 -138.9(3) . . . . ?
B1 C1 B4 C2 -32.8(3) . . . . ?
C17 C1 B4 B3 -116.1(4) . . . . ?
B2 C1 B4 B3 38.9(3) . . . . ?
B1 C1 B4 B3 106.1(3) . . . . ?
C2 C1 B4 B3 138.9(3) . . . . ?
C17 C1 B4 B5 142.0(3) . . . . ?
B2 C1 B4 B5 -63.0(4) . . . . ?
B3 C1 B4 B5 -101.9(3) . . . . ?
B1 C1 B4 B5 4.2(4) . . . . ?
C2 C1 B4 B5 36.9(3) . . . . ?
C10 C2 B4 C1 -101.0(3) . . . . ?
B6 C2 B4 C1 97.2(3) . . . . ?
B5 C2 B4 C1 137.4(3) . . . . ?
B1 C2 B4 C1 31.2(3) . . . . ?
C10 C2 B4 B8 158.7(3) . . . . ?
B6 C2 B4 B8 -3.1(4) . . . . ?
B5 C2 B4 B8 37.1(3) . . . . ?
B1 C2 B4 B8 -69.1(3) . . . . ?
C1 C2 B4 B8 -100.3(3) . . . . ?
C10 C2 B4 B3 -137.5(3) . . . . ?
B6 C2 B4 B3 60.7(4) . . . . ?
B5 C2 B4 B3 100.9(3) . . . . ?
B1 C2 B4 B3 -5.4(4) . . . . ?
C1 C2 B4 B3 -36.5(3) . . . . ?
C10 C2 B4 B5 121.6(3) . . . . ?
B6 C2 B4 B5 -40.2(3) . . . . ?
B1 C2 B4 B5 -106.2(3) . . . . ?
C1 C2 B4 B5 -137.4(3) . . . . ?
B2 B3 B4 C1 -35.7(3) . . . . ?
B8 B3 B4 C1 -136.7(3) . . . . ?
B10 B3 B4 C1 -98.4(3) . . . . ?
C1 B3 B4 B8 136.7(3) . . . . ?
B2 B3 B4 B8 100.9(3) . . . . ?
B10 B3 B4 B8 38.3(3) . . . . ?
C1 B3 B4 C2 38.8(3) . . . . ?
B2 B3 B4 C2 3.1(4) . . . . ?
B8 B3 B4 C2 -97.9(3) . . . . ?
B10 B3 B4 C2 -59.6(4) . . . . ?
C1 B3 B4 B5 100.1(3) . . . . ?
B2 B3 B4 B5 64.4(4) . . . . ?
B8 B3 B4 B5 -36.6(3) . . . . ?
B10 B3 B4 B5 1.7(4) . . . . ?
C10 C2 B5 B6 119.8(4) . . . . ?
B4 C2 B5 B6 -137.4(3) . . . . ?
B1 C2 B5 B6 -39.8(3) . . . . ?
C1 C2 B5 B6 -100.7(3) . . . . ?
C10 C2 B5 B9 157.3(3) . . . . ?
B6 C2 B5 B9 37.4(3) . . . . ?
B4 C2 B5 B9 -99.9(3) . . . . ?
B1 C2 B5 B9 -2.4(4) . . . . ?
C1 C2 B5 B9 -63.3(3) . . . . ?
C10 C2 B5 B8 -139.3(3) . . . . ?
B6 C2 B5 B8 100.9(3) . . . . ?
B4 C2 B5 B8 -36.5(3) . . . . ?
B1 C2 B5 B8 61.1(4) . . . . ?
C1 C2 B5 B8 0.2(4) . . . . ?
C10 C2 B5 B4 -102.8(4) . . . . ?
B6 C2 B5 B4 137.4(3) . . . . ?
B1 C2 B5 B4 97.5(3) . . . . ?
C1 C2 B5 B4 36.6(2) . . . . ?
C1 B4 B5 C2 -39.7(3) . . . . ?
B8 B4 B5 C2 -138.2(3) . . . . ?
B3 B4 B5 C2 -101.6(3) . . . . ?
C1 B4 B5 B6 -2.5(4) . . . . ?
B8 B4 B5 B6 -101.1(3) . . . . ?
C2 B4 B5 B6 37.1(3) . . . . ?
B3 B4 B5 B6 -64.5(4) . . . . ?
C1 B4 B5 B9 60.2(4) . . . . ?
B8 B4 B5 B9 -38.4(3) . . . . ?
C2 B4 B5 B9 99.9(3) . . . . ?
B3 B4 B5 B9 -1.8(4) . . . . ?
C1 B4 B5 B8 98.6(3) . . . . ?
C2 B4 B5 B8 138.2(3) . . . . ?
B3 B4 B5 B8 36.6(3) . . . . ?
C10 C2 B6 B5 -118.5(4) . . . . ?
B4 C2 B6 B5 40.2(3) . . . . ?
B1 C2 B6 B5 137.7(3) . . . . ?
C1 C2 B6 B5 101.1(3) . . . . ?
C10 C2 B6 B9 -156.4(3) . . . . ?
B5 C2 B6 B9 -37.8(3) . . . . ?
B4 C2 B6 B9 2.4(4) . . . . ?
B1 C2 B6 B9 99.9(3) . . . . ?
C1 C2 B6 B9 63.3(3) . . . . ?
C10 C2 B6 B7 140.5(3) . . . . ?
B5 C2 B6 B7 -101.0(3) . . . . ?
B4 C2 B6 B7 -60.7(4) . . . . ?
B1 C2 B6 B7 36.8(3) . . . . ?
C1 C2 B6 B7 0.1(4) . . . . ?
C10 C2 B6 B1 103.7(4) . . . . ?
B5 C2 B6 B1 -137.7(3) . . . . ?
B4 C2 B6 B1 -97.5(3) . . . . ?
C1 C2 B6 B1 -36.6(3) . . . . ?
B9 B5 B6 C2 -137.6(3) . . . . ?
B8 B5 B6 C2 -99.4(3) . . . . ?
B4 B5 B6 C2 -37.8(3) . . . . ?
C2 B5 B6 B9 137.6(3) . . . . ?
B8 B5 B6 B9 38.2(3) . . . . ?
B4 B5 B6 B9 99.8(3) . . . . ?
C2 B5 B6 B7 100.3(3) . . . . ?
B9 B5 B6 B7 -37.3(3) . . . . ?
B8 B5 B6 B7 1.0(4) . . . . ?
B4 B5 B6 B7 62.6(4) . . . . ?
C2 B5 B6 B1 37.8(3) . . . . ?
B9 B5 B6 B1 -99.8(3) . . . . ?
B8 B5 B6 B1 -61.6(4) . . . . ?
B4 B5 B6 B1 0.0(4) . . . . ?
C1 B1 B6 C2 39.5(3) . . . . ?
B7 B1 B6 C2 138.5(3) . . . . ?
B2 B1 B6 C2 101.3(3) . . . . ?
C1 B1 B6 B5 2.5(4) . . . . ?
B7 B1 B6 B5 101.4(3) . . . . ?
C2 B1 B6 B5 -37.1(3) . . . . ?
B2 B1 B6 B5 64.2(4) . . . . ?
C1 B1 B6 B9 -61.0(4) . . . . ?
B7 B1 B6 B9 38.0(3) . . . . ?
C2 B1 B6 B9 -100.5(3) . . . . ?
B2 B1 B6 B9 0.8(4) . . . . ?
C1 B1 B6 B7 -98.9(3) . . . . ?
C2 B1 B6 B7 -138.5(3) . . . . ?
B2 B1 B6 B7 -37.2(3) . . . . ?
C1 B1 B7 B9 63.3(4) . . . . ?
C2 B1 B7 B9 -2.9(4) . . . . ?
B2 B1 B7 B9 100.8(3) . . . . ?
B6 B1 B7 B9 -38.3(3) . . . . ?
C1 B1 B7 B6 101.5(3) . . . . ?
C2 B1 B7 B6 35.3(3) . . . . ?
B2 B1 B7 B6 139.0(3) . . . . ?
C1 B1 B7 B10 -0.3(4) . . . . ?
C2 B1 B7 B10 -66.5(4) . . . . ?
B2 B1 B7 B10 37.2(3) . . . . ?
B6 B1 B7 B10 -101.9(3) . . . . ?
C1 B1 B7 B2 -37.5(3) . . . . ?
C2 B1 B7 B2 -103.7(3) . . . . ?
B6 B1 B7 B2 -139.0(3) . . . . ?
C2 B6 B7 B1 -37.3(3) . . . . ?
B5 B6 B7 B1 -99.6(3) . . . . ?
B9 B6 B7 B1 -137.1(3) . . . . ?
C2 B6 B7 B9 99.7(3) . . . . ?
B5 B6 B7 B9 37.5(3) . . . . ?
B1 B6 B7 B9 137.1(3) . . . . ?
C2 B6 B7 B10 62.6(4) . . . . ?
B5 B6 B7 B10 0.3(4) . . . . ?
B9 B6 B7 B10 -37.1(3) . . . . ?
B1 B6 B7 B10 99.9(3) . . . . ?
C2 B6 B7 B2 -0.6(4) . . . . ?
B5 B6 B7 B2 -62.8(4) . . . . ?
B9 B6 B7 B2 -100.3(3) . . . . ?
B1 B6 B7 B2 36.8(3) . . . . ?
C1 B2 B7 B1 38.1(3) . . . . ?
B3 B2 B7 B1 100.1(3) . . . . ?
B10 B2 B7 B1 137.9(3) . . . . ?
C1 B2 B7 B9 -62.7(4) . . . . ?
B3 B2 B7 B9 -0.8(4) . . . . ?
B1 B2 B7 B9 -100.8(3) . . . . ?
B10 B2 B7 B9 37.1(3) . . . . ?
C1 B2 B7 B6 0.8(4) . . . . ?
B3 B2 B7 B6 62.7(4) . . . . ?
B1 B2 B7 B6 -37.3(3) . . . . ?
B10 B2 B7 B6 100.6(3) . . . . ?
C1 B2 B7 B10 -99.8(3) . . . . ?
B3 B2 B7 B10 -37.9(3) . . . . ?
B1 B2 B7 B10 -137.9(3) . . . . ?
C1 B4 B8 B3 37.5(3) . . . . ?
C2 B4 B8 B3 103.9(3) . . . . ?
B5 B4 B8 B3 139.7(3) . . . . ?
C1 B4 B8 B10 -1.1(4) . . . . ?
C2 B4 B8 B10 65.4(4) . . . . ?
B3 B4 B8 B10 -38.5(3) . . . . ?
B5 B4 B8 B10 101.2(3) . . . . ?
C1 B4 B8 B5 -102.3(3) . . . . ?
C2 B4 B8 B5 -35.8(3) . . . . ?
B3 B4 B8 B5 -139.7(3) . . . . ?
C1 B4 B8 B9 -64.1(4) . . . . ?
C2 B4 B8 B9 2.4(4) . . . . ?
B3 B4 B8 B9 -101.5(3) . . . . ?
B5 B4 B8 B9 38.2(3) . . . . ?
C1 B3 B8 B4 -37.8(3) . . . . ?
B2 B3 B8 B4 -99.3(3) . . . . ?
B10 B3 B8 B4 -136.9(3) . . . . ?
C1 B3 B8 B10 99.1(3) . . . . ?
B2 B3 B8 B10 37.6(3) . . . . ?
B4 B3 B8 B10 136.9(3) . . . . ?
C1 B3 B8 B5 -0.8(4) . . . . ?
B2 B3 B8 B5 -62.3(4) . . . . ?
B4 B3 B8 B5 37.0(3) . . . . ?
B10 B3 B8 B5 -99.9(3) . . . . ?
C1 B3 B8 B9 62.5(4) . . . . ?
B2 B3 B8 B9 1.0(4) . . . . ?
B4 B3 B8 B9 100.3(3) . . . . ?
B10 B3 B8 B9 -36.6(3) . . . . ?
C2 B5 B8 B4 37.1(3) . . . . ?
B6 B5 B8 B4 98.9(3) . . . . ?
B9 B5 B8 B4 136.9(3) . . . . ?
C2 B5 B8 B3 0.4(4) . . . . ?
B6 B5 B8 B3 62.2(4) . . . . ?
B9 B5 B8 B3 100.1(3) . . . . ?
B4 B5 B8 B3 -36.7(3) . . . . ?
C2 B5 B8 B10 -63.6(4) . . . . ?
B6 B5 B8 B10 -1.9(4) . . . . ?
B9 B5 B8 B10 36.1(3) . . . . ?
B4 B5 B8 B10 -100.8(3) . . . . ?
C2 B5 B8 B9 -99.7(3) . . . . ?
B6 B5 B8 B9 -37.9(3) . . . . ?
B4 B5 B8 B9 -136.9(3) . . . . ?
C2 B6 B9 B7 -101.2(3) . . . . ?
B5 B6 B9 B7 -138.4(3) . . . . ?
B1 B6 B9 B7 -37.7(3) . . . . ?
C2 B6 B9 B5 37.1(3) . . . . ?
B7 B6 B9 B5 138.4(3) . . . . ?
B1 B6 B9 B5 100.7(3) . . . . ?
C2 B6 B9 B10 -64.1(4) . . . . ?
B5 B6 B9 B10 -101.2(3) . . . . ?
B7 B6 B9 B10 37.1(3) . . . . ?
B1 B6 B9 B10 -0.5(4) . . . . ?
C2 B6 B9 B8 -0.8(4) . . . . ?
B5 B6 B9 B8 -38.0(3) . . . . ?
B7 B6 B9 B8 100.4(3) . . . . ?
B1 B6 B9 B8 62.7(4) . . . . ?
B1 B7 B9 B6 38.8(3) . . . . ?
B10 B7 B9 B6 138.7(3) . . . . ?
B2 B7 B9 B6 101.9(3) . . . . ?
B1 B7 B9 B5 1.6(4) . . . . ?
B6 B7 B9 B5 -37.2(3) . . . . ?
B10 B7 B9 B5 101.5(3) . . . . ?
B2 B7 B9 B5 64.7(4) . . . . ?
B1 B7 B9 B10 -99.9(3) . . . . ?
B6 B7 B9 B10 -138.7(3) . . . . ?
B2 B7 B9 B10 -36.8(3) . . . . ?
B1 B7 B9 B8 -61.8(4) . . . . ?
B6 B7 B9 B8 -100.6(3) . . . . ?
B10 B7 B9 B8 38.1(3) . . . . ?
B2 B7 B9 B8 1.4(4) . . . . ?
C2 B5 B9 B6 -36.9(3) . . . . ?
B8 B5 B9 B6 -137.4(3) . . . . ?
B4 B5 B9 B6 -99.9(3) . . . . ?
C2 B5 B9 B7 0.4(4) . . . . ?
B6 B5 B9 B7 37.4(3) . . . . ?
B8 B5 B9 B7 -100.0(3) . . . . ?
B4 B5 B9 B7 -62.5(4) . . . . ?
C2 B5 B9 B10 64.2(4) . . . . ?
B6 B5 B9 B10 101.1(3) . . . . ?
B8 B5 B9 B10 -36.3(3) . . . . ?
B4 B5 B9 B10 1.2(4) . . . . ?
C2 B5 B9 B8 100.5(3) . . . . ?
B6 B5 B9 B8 137.4(3) . . . . ?
B4 B5 B9 B8 37.5(3) . . . . ?
B4 B8 B9 B6 -1.0(4) . . . . ?
B3 B8 B9 B6 -64.9(4) . . . . ?
B10 B8 B9 B6 -101.7(3) . . . . ?
B5 B8 B9 B6 37.9(3) . . . . ?
B4 B8 B9 B7 62.4(4) . . . . ?
B3 B8 B9 B7 -1.5(4) . . . . ?
B10 B8 B9 B7 -38.3(3) . . . . ?
B5 B8 B9 B7 101.3(3) . . . . ?
B4 B8 B9 B5 -38.9(3) . . . . ?
B3 B8 B9 B5 -102.8(3) . . . . ?
B10 B8 B9 B5 -139.6(3) . . . . ?
B4 B8 B9 B10 100.7(3) . . . . ?
B3 B8 B9 B10 36.8(3) . . . . ?
B5 B8 B9 B10 139.6(3) . . . . ?
C1 B2 B10 B7 99.8(3) . . . . ?
B3 B2 B10 B7 138.1(3) . . . . ?
B1 B2 B10 B7 37.3(3) . . . . ?
C1 B2 B10 B9 62.9(4) . . . . ?
B3 B2 B10 B9 101.2(3) . . . . ?
B1 B2 B10 B9 0.4(4) . . . . ?
B7 B2 B10 B9 -36.9(3) . . . . ?
C1 B2 B10 B8 -0.9(4) . . . . ?
B3 B2 B10 B8 37.4(3) . . . . ?
B1 B2 B10 B8 -63.4(4) . . . . ?
B7 B2 B10 B8 -100.7(3) . . . . ?
C1 B2 B10 B3 -38.3(3) . . . . ?
B1 B2 B10 B3 -100.8(3) . . . . ?
B7 B2 B10 B3 -138.1(3) . . . . ?
B1 B7 B10 B2 -37.3(3) . . . . ?
B9 B7 B10 B2 -138.7(3) . . . . ?
B6 B7 B10 B2 -101.7(3) . . . . ?
B1 B7 B10 B9 101.4(3) . . . . ?
B6 B7 B10 B9 37.0(3) . . . . ?
B2 B7 B10 B9 138.7(3) . . . . ?
B1 B7 B10 B8 62.9(4) . . . . ?
B9 B7 B10 B8 -38.4(3) . . . . ?
B6 B7 B10 B8 -1.5(4) . . . . ?
B2 B7 B10 B8 100.2(3) . . . . ?
B1 B7 B10 B3 0.0(4) . . . . ?
B9 B7 B10 B3 -101.4(3) . . . . ?
B6 B7 B10 B3 -64.4(4) . . . . ?
B2 B7 B10 B3 37.3(3) . . . . ?
B6 B9 B10 B2 0.1(4) . . . . ?
B7 B9 B10 B2 37.3(3) . . . . ?
B5 B9 B10 B2 -63.4(4) . . . . ?
B8 B9 B10 B2 -99.8(3) . . . . ?
B6 B9 B10 B7 -37.2(3) . . . . ?
B5 B9 B10 B7 -100.7(3) . . . . ?
B8 B9 B10 B7 -137.0(3) . . . . ?
B6 B9 B10 B8 99.9(3) . . . . ?
B7 B9 B10 B8 137.0(3) . . . . ?
B5 B9 B10 B8 36.4(3) . . . . ?
B6 B9 B10 B3 63.3(4) . . . . ?
B7 B9 B10 B3 100.4(3) . . . . ?
B5 B9 B10 B3 -0.2(4) . . . . ?
B8 B9 B10 B3 -36.6(3) . . . . ?
B4 B8 B10 B2 1.2(4) . . . . ?
B3 B8 B10 B2 -37.4(3) . . . . ?
B5 B8 B10 B2 65.7(4) . . . . ?
B9 B8 B10 B2 101.7(3) . . . . ?
B4 B8 B10 B7 -62.4(4) . . . . ?
B3 B8 B10 B7 -101.0(3) . . . . ?
B5 B8 B10 B7 2.0(4) . . . . ?
B9 B8 B10 B7 38.0(3) . . . . ?
B4 B8 B10 B9 -100.5(3) . . . . ?
B3 B8 B10 B9 -139.1(3) . . . . ?
B5 B8 B10 B9 -36.0(3) . . . . ?
B4 B8 B10 B3 38.6(3) . . . . ?
B5 B8 B10 B3 103.1(3) . . . . ?
B9 B8 B10 B3 139.1(3) . . . . ?
C1 B3 B10 B2 38.0(3) . . . . ?
B8 B3 B10 B2 137.7(3) . . . . ?
B4 B3 B10 B2 99.9(3) . . . . ?
C1 B3 B10 B7 0.3(4) . . . . ?
B2 B3 B10 B7 -37.7(3) . . . . ?
B8 B3 B10 B7 100.0(3) . . . . ?
B4 B3 B10 B7 62.2(4) . . . . ?
C1 B3 B10 B9 -62.8(4) . . . . ?
B2 B3 B10 B9 -100.8(3) . . . . ?
B8 B3 B10 B9 36.9(3) . . . . ?
B4 B3 B10 B9 -0.9(4) . . . . ?
C1 B3 B10 B8 -99.7(3) . . . . ?
B2 B3 B10 B8 -137.7(3) . . . . ?
B4 B3 B10 B8 -37.8(3) . . . . ?
